data_7043291
loop_
_publ_author_name
'Yang, Hong'
'Zhao, Yanxia'
'Liu, Bin'
'Su, Ji-Hu'
'Fedushkin, Igor L.'
'Wu, Biao'
'Yang, Xiao-Juan'

_publ_section_title
;
 Noninnocent ligands: heteroleptic nickel complexes with \a-diimine and
 1,2-diketone derivatives
;
_journal_name_full 'Dalton Trans.'
_journal_paper_doi 10.1039/C7DT00455A
_journal_year 2017
_chemical_formula_sum 'C42 H50 N2 Ni O2'
_chemical_formula_weight 673.55
_space_group_crystal_system orthorhombic
_space_group_IT_number 19
_space_group_name_Hall 'P 2ac 2ab'
_space_group_name_H-M_alt 'P 21 21 21'
_symmetry_space_group_name_Hall 'P 2ac 2ab'
_symmetry_space_group_name_H-M 'P 21 21 21'
_atom_sites_solution_hydrogens geom
_atom_sites_solution_primary direct
_atom_sites_solution_secondary difmap
_audit_creation_method SHELXL-2014/7
_audit_update_record
;
2016-08-20 deposited with the CCDC.
2017-05-17 downloaded from the CCDC.
;
_cell_angle_alpha 90
_cell_angle_beta 90
_cell_angle_gamma 90
_cell_formula_units_Z 4
_cell_length_a 10.5244(19)
_cell_length_b 18.501(3)
_cell_length_c 19.839(4)
_cell_measurement_reflns_used 8797
_cell_measurement_temperature 173(2)
_cell_measurement_theta_max 24.58
_cell_measurement_theta_min 2.19
_cell_volume 3862.9(12)
_computing_cell_refinement 'Bruker SMART'
_computing_data_collection 'Bruker SMART APEX II'
_computing_data_reduction 'Bruker SAINT'
_computing_molecular_graphics SHELXTL
_computing_publication_material SHELXTL
_computing_structure_refinement 'SHELXL-2014/7 (Sheldrick, 2014)'
_computing_structure_solution 'SHELXL-2014/7 (Sheldrick, 2014)'
_diffrn_ambient_temperature 173(2)
_diffrn_detector_area_resol_mean 'fine-focus sealed tube'
_diffrn_measured_fraction_theta_full 0.998
_diffrn_measured_fraction_theta_max 0.998
_diffrn_measurement_device_type 'Bruker APEX II area detector'
_diffrn_measurement_method '\w scan'
_diffrn_radiation_type MoK\a
_diffrn_radiation_wavelength 0.71073
_diffrn_reflns_av_R_equivalents 0.0433
_diffrn_reflns_av_unetI/netI 0.0483
_diffrn_reflns_Laue_measured_fraction_full 0.998
_diffrn_reflns_Laue_measured_fraction_max 0.998
_diffrn_reflns_limit_h_max 12
_diffrn_reflns_limit_h_min -12
_diffrn_reflns_limit_k_max 21
_diffrn_reflns_limit_k_min -21
_diffrn_reflns_limit_l_max 23
_diffrn_reflns_limit_l_min -23
_diffrn_reflns_number 23502
_diffrn_reflns_point_group_measured_fraction_full 0.997
_diffrn_reflns_point_group_measured_fraction_max 0.997
_diffrn_reflns_theta_full 24.707
_diffrn_reflns_theta_max 24.707
_diffrn_reflns_theta_min 1.505
_exptl_absorpt_coefficient_mu 0.537
_exptl_absorpt_correction_type multi-scan
_exptl_absorpt_process_details SADABS
_exptl_crystal_colour green
_exptl_crystal_density_diffrn 1.158
_exptl_crystal_density_meas ?
_exptl_crystal_description block
_exptl_crystal_F_000 1440
_exptl_crystal_size_max 0.300
_exptl_crystal_size_mid 0.250
_exptl_crystal_size_min 0.250
_exptl_transmission_factor_max 0.7452
_exptl_transmission_factor_min 0.3987
_refine_diff_density_max 0.383
_refine_diff_density_min -0.207
_refine_diff_density_rms 0.040
_refine_ls_abs_structure_details
;
 Flack x determined using 2030 quotients [(I+)-(I-)]/[(I+)+(I-)]
 (Parsons, Flack and Wagner, Acta Cryst. B69 (2013) 249-259).
;
_refine_ls_abs_structure_Flack 0.016(8)
_refine_ls_extinction_method none
_refine_ls_goodness_of_fit_ref 0.973
_refine_ls_hydrogen_treatment constr
_refine_ls_matrix_type full
_refine_ls_number_parameters 434
_refine_ls_number_reflns 6554
_refine_ls_number_restraints 0
_refine_ls_restrained_S_all 0.973
_refine_ls_R_factor_all 0.0530
_refine_ls_R_factor_gt 0.0373
_refine_ls_shift/su_max 0.010
_refine_ls_shift/su_mean 0.000
_refine_ls_structure_factor_coef Fsqd
_refine_ls_weighting_details 'w=1/[\s^2^(Fo^2^)+(0.0539P)^2^+0.4086P] where P=(Fo^2^+2Fc^2^)/3'
_refine_ls_weighting_scheme calc
_refine_ls_wR_factor_gt 0.0894
_refine_ls_wR_factor_ref 0.0981
_reflns_Friedel_coverage 0.779
_reflns_Friedel_fraction_full 0.995
_reflns_Friedel_fraction_max 0.995
_reflns_number_gt 5341
_reflns_number_total 6554
_reflns_threshold_expression 'I > 2\s(I)'
_cod_data_source_file c7dt00455a2.cif
_cod_data_source_block 2
_cod_depositor_comments
;
The following automatic conversions were performed:

'_exptl_absorpt_correction_type' value 'Multi-scan' changed to
'multi-scan' according to
/home/data/users/saulius/crontab/automatic-downloads/rss-feeds/RSC/lib/dictionaries/cif_core.dic
dictionary named 'cif_core.dic' version 2.4.2 from 2011-04-26.

'_exptl_crystal_density_meas' value 'not measured' was changed to '?'
- the value is perceived as not measured.

Automatic conversion script
Id: cif_fix_values 4973 2017-02-22 13:04:09Z antanas 
;
_cod_database_code 7043291
_shelx_shelxl_version_number 2014/7
_shelx_space_group_comment
;
The symmetry employed for this shelxl refinement is uniquely defined
by the following loop, which should always be used as a source of
symmetry information in preference to the above space-group names.
They are only intended as comments.
;
_shelx_estimated_absorpt_t_min 0.855
_shelx_estimated_absorpt_t_max 0.877

loop_
_space_group_symop_operation_xyz
'x, y, z'
'-x+1/2, -y, z+1/2'
'-x, y+1/2, -z+1/2'
'x+1/2, -y+1/2, -z'

loop_
_atom_site_label
_atom_site_type_symbol
_atom_site_fract_x
_atom_site_fract_y
_atom_site_fract_z
_atom_site_U_iso_or_equiv
_atom_site_adp_type
_atom_site_occupancy
_atom_site_site_symmetry_order
_atom_site_calc_flag
_atom_site_refinement_flags_posn
_atom_site_refinement_flags_adp
Ni1 Ni 0.12854(5) 0.59696(3) 0.81716(2) 0.04169(16) Uani 1 1 d . .
O1 O 0.1206(3) 0.60578(14) 0.90787(12) 0.0503(7) Uani 1 1 d . .
O2 O 0.1599(3) 0.69278(14) 0.81422(13) 0.0502(7) Uani 1 1 d . .
N1 N 0.0923(3) 0.49921(15) 0.81684(16) 0.0377(7) Uani 1 1 d . .
N2 N 0.1492(3) 0.58206(16) 0.72493(14) 0.0380(8) Uani 1 1 d . .
C1 C 0.0946(4) 0.4671(2) 0.75801(19) 0.0405(10) Uani 1 1 d . .
C2 C 0.1339(4) 0.5156(2) 0.70422(17) 0.0404(9) Uani 1 1 d . .
C3 C 0.0632(5) 0.3896(2) 0.7467(2) 0.0565(12) Uani 1 1 d . .
H3A H 0.1416 0.3610 0.7466 0.085 Uiso 1 1 calc R U
H3B H 0.0200 0.3843 0.7032 0.085 Uiso 1 1 calc R U
H3C H 0.0073 0.3726 0.7829 0.085 Uiso 1 1 calc R U
C4 C 0.1551(5) 0.4907(2) 0.6338(2) 0.0600(13) Uani 1 1 d . .
H4A H 0.0734 0.4783 0.6131 0.090 Uiso 1 1 calc R U
H4B H 0.2102 0.4480 0.6340 0.090 Uiso 1 1 calc R U
H4C H 0.1957 0.5294 0.6078 0.090 Uiso 1 1 calc R U
C5 C 0.0597(4) 0.4600(2) 0.87746(19) 0.0393(9) Uani 1 1 d . .
C6 C -0.0664(4) 0.4585(2) 0.8982(2) 0.0488(10) Uani 1 1 d . .
C7 C -0.0927(5) 0.4233(3) 0.9584(2) 0.0645(13) Uani 1 1 d . .
H7 H -0.1778 0.4218 0.9744 0.077 Uiso 1 1 calc R U
C8 C 0.0011(6) 0.3908(3) 0.9952(2) 0.0723(15) Uani 1 1 d . .
H8 H -0.0194 0.3667 1.0361 0.087 Uiso 1 1 calc R U
C9 C 0.1235(6) 0.3927(3) 0.9734(2) 0.0656(12) Uani 1 1 d . .
H9 H 0.1874 0.3695 0.9994 0.079 Uiso 1 1 calc R U
C10 C 0.1579(4) 0.4278(2) 0.9141(2) 0.0512(11) Uani 1 1 d . .
C11 C -0.1718(4) 0.4958(3) 0.8589(3) 0.0626(13) Uani 1 1 d . .
H11 H -0.1406 0.5030 0.8118 0.075 Uiso 1 1 calc R U
C12 C -0.2926(5) 0.4496(4) 0.8551(3) 0.094(2) Uani 1 1 d . .
H12A H -0.2722 0.4025 0.8351 0.141 Uiso 1 1 calc R U
H12B H -0.3560 0.4742 0.8271 0.141 Uiso 1 1 calc R U
H12C H -0.3269 0.4425 0.9005 0.141 Uiso 1 1 calc R U
C13 C -0.2000(7) 0.5700(4) 0.8882(4) 0.113(2) Uani 1 1 d . .
H13A H -0.2292 0.5648 0.9349 0.169 Uiso 1 1 calc R U
H13B H -0.2664 0.5935 0.8614 0.169 Uiso 1 1 calc R U
H13C H -0.1227 0.5995 0.8872 0.169 Uiso 1 1 calc R U
C14 C 0.2954(5) 0.4332(3) 0.8930(3) 0.0655(14) Uani 1 1 d . .
H14 H 0.2972 0.4568 0.8477 0.079 Uiso 1 1 calc R U
C15 C 0.3686(6) 0.4819(4) 0.9412(4) 0.111(2) Uani 1 1 d . .
H15A H 0.3222 0.5274 0.9474 0.166 Uiso 1 1 calc R U
H15B H 0.4529 0.4921 0.9225 0.166 Uiso 1 1 calc R U
H15C H 0.3778 0.4577 0.9849 0.166 Uiso 1 1 calc R U
C16 C 0.3590(7) 0.3597(4) 0.8858(4) 0.110(2) Uani 1 1 d . .
H16A H 0.3563 0.3343 0.9291 0.166 Uiso 1 1 calc R U
H16B H 0.4476 0.3663 0.8719 0.166 Uiso 1 1 calc R U
H16C H 0.3140 0.3312 0.8516 0.166 Uiso 1 1 calc R U
C17 C 0.1914(4) 0.6384(2) 0.68003(19) 0.0406(9) Uani 1 1 d . .
C18 C 0.1003(5) 0.6731(2) 0.6400(2) 0.0504(11) Uani 1 1 d . .
C19 C 0.1430(6) 0.7298(3) 0.6000(2) 0.0666(13) Uani 1 1 d . .
H19 H 0.0845 0.7550 0.5721 0.080 Uiso 1 1 calc R U
C20 C 0.2691(7) 0.7499(3) 0.6003(3) 0.0744(16) Uani 1 1 d . .
H20 H 0.2966 0.7886 0.5724 0.089 Uiso 1 1 calc R U
C21 C 0.3547(5) 0.7149(3) 0.6400(2) 0.0644(13) Uani 1 1 d . .
H21 H 0.4411 0.7296 0.6393 0.077 Uiso 1 1 calc R U
C22 C 0.3183(4) 0.6582(2) 0.6816(2) 0.0495(10) Uani 1 1 d . .
C23 C -0.0398(5) 0.6529(3) 0.6432(2) 0.0603(13) Uani 1 1 d . .
H23 H -0.0448 0.6014 0.6583 0.072 Uiso 1 1 calc R U
C24 C -0.1082(7) 0.6579(4) 0.5754(3) 0.099(2) Uani 1 1 d . .
H24A H -0.1069 0.7081 0.5595 0.148 Uiso 1 1 calc R U
H24B H -0.1964 0.6419 0.5807 0.148 Uiso 1 1 calc R U
H24C H -0.0651 0.6270 0.5425 0.148 Uiso 1 1 calc R U
C25 C -0.1090(6) 0.6980(4) 0.6949(3) 0.108(2) Uani 1 1 d . .
H25A H -0.0605 0.6984 0.7371 0.162 Uiso 1 1 calc R U
H25B H -0.1933 0.6774 0.7030 0.162 Uiso 1 1 calc R U
H25C H -0.1179 0.7476 0.6782 0.162 Uiso 1 1 calc R U
C26 C 0.4141(5) 0.6205(3) 0.7264(2) 0.0636(14) Uani 1 1 d . .
H26 H 0.3648 0.5871 0.7562 0.076 Uiso 1 1 calc R U
C27 C 0.4840(7) 0.6713(5) 0.7718(4) 0.128(3) Uani 1 1 d . .
H27A H 0.5308 0.7066 0.7445 0.193 Uiso 1 1 calc R U
H27B H 0.5439 0.6440 0.7998 0.193 Uiso 1 1 calc R U
H27C H 0.4233 0.6966 0.8008 0.193 Uiso 1 1 calc R U
C28 C 0.5057(8) 0.5744(5) 0.6877(4) 0.133(3) Uani 1 1 d . .
H28A H 0.4592 0.5356 0.6649 0.200 Uiso 1 1 calc R U
H28B H 0.5679 0.5534 0.7188 0.200 Uiso 1 1 calc R U
H28C H 0.5497 0.6041 0.6541 0.200 Uiso 1 1 calc R U
C29 C 0.1478(4) 0.6736(2) 0.9275(2) 0.0457(10) Uani 1 1 d . .
C30 C 0.1625(4) 0.7223(2) 0.8763(2) 0.0460(10) Uani 1 1 d . .
C31 C 0.1627(4) 0.6842(2) 1.0007(2) 0.0521(12) Uani 1 1 d . .
C32 C 0.0781(5) 0.6538(3) 1.0448(2) 0.0760(16) Uani 1 1 d . .
H32 H 0.0103 0.6250 1.0281 0.091 Uiso 1 1 calc R U
C33 C 0.0910(7) 0.6649(4) 1.1148(3) 0.097(2) Uani 1 1 d . .
H33 H 0.0297 0.6461 1.1452 0.116 Uiso 1 1 calc R U
C34 C 0.1937(8) 0.7032(4) 1.1382(3) 0.098(2) Uani 1 1 d . .
H34 H 0.2039 0.7103 1.1853 0.118 Uiso 1 1 calc R U
C35 C 0.2795(8) 0.7309(3) 1.0955(3) 0.090(2) Uani 1 1 d . .
H35 H 0.3503 0.7569 1.1126 0.108 Uiso 1 1 calc R U
C36 C 0.2658(5) 0.7220(3) 1.0270(3) 0.0686(14) Uani 1 1 d . .
H36 H 0.3274 0.7420 0.9974 0.082 Uiso 1 1 calc R U
C37 C 0.1815(4) 0.8009(2) 0.8797(2) 0.0511(11) Uani 1 1 d . .
C38 C 0.1316(6) 0.8433(3) 0.9316(2) 0.0690(13) Uani 1 1 d . .
H38 H 0.0842 0.8212 0.9667 0.083 Uiso 1 1 calc R U
C39 C 0.1505(7) 0.9170(3) 0.9321(3) 0.092(2) Uani 1 1 d . .
H39 H 0.1166 0.9449 0.9681 0.110 Uiso 1 1 calc R U
C40 C 0.2163(8) 0.9503(3) 0.8825(4) 0.105(2) Uani 1 1 d . .
H40 H 0.2300 1.0010 0.8840 0.126 Uiso 1 1 calc R U
C41 C 0.2627(6) 0.9103(3) 0.8301(4) 0.0941(19) Uani 1 1 d . .
H41 H 0.3078 0.9338 0.7949 0.113 Uiso 1 1 calc R U
C42 C 0.2452(5) 0.8356(3) 0.8275(3) 0.0674(13) Uani 1 1 d . .
H42 H 0.2765 0.8087 0.7903 0.081 Uiso 1 1 calc R U

loop_
_atom_site_aniso_label
_atom_site_aniso_U_11
_atom_site_aniso_U_22
_atom_site_aniso_U_33
_atom_site_aniso_U_23
_atom_site_aniso_U_13
_atom_site_aniso_U_12
Ni1 0.0566(3) 0.0331(3) 0.0354(2) -0.0019(2) 0.0012(3) -0.0039(2)
O1 0.0746(19) 0.0381(16) 0.0382(14) -0.0038(11) 0.0042(14) -0.0048(18)
O2 0.074(2) 0.0370(15) 0.0399(14) -0.0038(13) 0.0018(15) -0.0018(13)
N1 0.0418(17) 0.0352(18) 0.0360(16) 0.0027(15) -0.0008(15) 0.0007(13)
N2 0.045(2) 0.0341(19) 0.0348(16) 0.0029(13) -0.0009(14) -0.0027(15)
C1 0.046(3) 0.035(2) 0.041(2) -0.0002(17) -0.0043(18) 0.0038(17)
C2 0.048(2) 0.035(2) 0.0375(19) -0.0026(15) -0.0021(19) 0.004(2)
C3 0.079(3) 0.037(3) 0.053(2) -0.006(2) 0.002(2) -0.004(2)
C4 0.089(4) 0.048(3) 0.043(2) -0.0057(19) -0.001(2) -0.001(2)
C5 0.052(3) 0.028(2) 0.038(2) -0.0003(17) 0.0009(19) -0.0050(18)
C6 0.056(3) 0.041(3) 0.049(2) 0.001(2) 0.003(2) -0.005(2)
C7 0.065(3) 0.071(3) 0.058(3) 0.004(2) 0.015(2) -0.012(2)
C8 0.100(4) 0.072(4) 0.045(3) 0.018(2) 0.002(3) -0.015(3)
C9 0.084(3) 0.063(3) 0.050(2) 0.012(2) -0.014(3) 0.000(3)
C10 0.058(3) 0.049(3) 0.047(2) 0.0008(19) -0.005(2) -0.001(2)
C11 0.047(3) 0.067(3) 0.073(3) 0.011(3) 0.012(2) 0.004(2)
C12 0.059(3) 0.106(5) 0.117(5) 0.008(4) -0.011(3) -0.011(3)
C13 0.108(5) 0.073(5) 0.157(7) -0.011(4) -0.009(5) 0.029(4)
C14 0.061(3) 0.076(4) 0.060(3) 0.007(3) -0.010(2) 0.005(3)
C15 0.067(4) 0.117(5) 0.148(6) -0.048(5) -0.009(4) -0.015(4)
C16 0.081(4) 0.097(5) 0.154(6) -0.033(4) -0.001(5) 0.017(4)
C17 0.054(2) 0.035(2) 0.0330(19) -0.0030(19) 0.007(2) -0.0022(17)
C18 0.072(3) 0.040(2) 0.040(2) -0.0003(18) -0.005(2) 0.007(2)
C19 0.093(4) 0.047(3) 0.060(3) 0.012(2) 0.001(3) 0.007(3)
C20 0.114(5) 0.048(3) 0.062(3) 0.014(2) 0.025(3) -0.008(3)
C21 0.075(3) 0.055(3) 0.064(3) -0.005(2) 0.022(3) -0.015(3)
C22 0.058(3) 0.045(2) 0.045(2) -0.006(2) 0.010(2) -0.0013(19)
C23 0.069(3) 0.047(3) 0.065(3) -0.003(2) -0.019(3) 0.008(2)
C24 0.099(5) 0.115(5) 0.082(4) 0.005(4) -0.038(4) 0.001(4)
C25 0.069(4) 0.140(6) 0.116(5) -0.051(5) -0.007(4) 0.019(4)
C26 0.050(3) 0.076(4) 0.065(3) -0.003(2) 0.001(2) -0.002(2)
C27 0.101(5) 0.141(7) 0.143(7) -0.046(5) -0.055(5) 0.028(5)
C28 0.149(7) 0.147(7) 0.104(5) -0.021(5) -0.016(5) 0.087(6)
C29 0.053(3) 0.039(2) 0.045(2) -0.0065(17) 0.004(2) -0.001(2)
C30 0.056(3) 0.038(2) 0.044(2) -0.0077(18) -0.0043(19) 0.0042(19)
C31 0.067(3) 0.045(3) 0.044(2) -0.0069(19) -0.004(2) 0.014(2)
C32 0.073(4) 0.106(5) 0.049(3) -0.006(3) 0.009(3) 0.009(3)
C33 0.093(5) 0.140(6) 0.057(3) 0.011(4) 0.013(3) 0.036(4)
C34 0.123(6) 0.111(6) 0.060(4) -0.029(4) -0.022(4) 0.058(5)
C35 0.127(6) 0.062(4) 0.080(4) -0.026(3) -0.043(4) 0.018(4)
C36 0.087(4) 0.056(3) 0.063(3) -0.008(2) -0.022(3) 0.000(3)
C37 0.058(3) 0.042(3) 0.053(3) -0.006(2) -0.013(2) 0.003(2)
C38 0.096(4) 0.045(3) 0.066(3) -0.014(2) -0.012(3) 0.011(3)
C39 0.140(6) 0.048(4) 0.087(4) -0.021(3) -0.032(4) 0.021(4)
C40 0.146(6) 0.037(3) 0.132(6) -0.008(4) -0.043(5) -0.002(4)
C41 0.103(4) 0.049(4) 0.131(5) 0.013(4) -0.002(4) -0.020(3)
C42 0.071(3) 0.044(3) 0.087(4) 0.003(3) 0.000(3) -0.005(2)

loop_
_atom_type_symbol
_atom_type_description
_atom_type_scat_dispersion_real
_atom_type_scat_dispersion_imag
_atom_type_scat_source
C C 0.0033 0.0016 'International Tables Vol C Tables 4.2.6.8 and 6.1.1.4'
H H 0.0000 0.0000 'International Tables Vol C Tables 4.2.6.8 and 6.1.1.4'
N N 0.0061 0.0033 'International Tables Vol C Tables 4.2.6.8 and 6.1.1.4'
O O 0.0106 0.0060 'International Tables Vol C Tables 4.2.6.8 and 6.1.1.4'
Ni Ni 0.3393 1.1124 'International Tables Vol C Tables 4.2.6.8 and 6.1.1.4'

loop_
_geom_angle_atom_site_label_1
_geom_angle_atom_site_label_2
_geom_angle_atom_site_label_3
_geom_angle
O2 Ni1 O1 87.24(12)
O2 Ni1 N1 177.54(14)
O1 Ni1 N1 94.71(13)
O2 Ni1 N2 95.30(13)
O1 Ni1 N2 174.74(15)
N1 Ni1 N2 82.87(14)
C29 O1 Ni1 111.2(2)
C30 O2 Ni1 111.8(2)
C1 N1 C5 121.2(3)
C1 N1 Ni1 116.3(3)
C5 N1 Ni1 122.5(2)
C2 N2 C17 121.6(3)
C2 N2 Ni1 115.7(2)
C17 N2 Ni1 122.4(2)
N1 C1 C2 112.2(3)
N1 C1 C3 124.6(4)
C2 C1 C3 123.2(3)
N2 C2 C1 112.6(3)
N2 C2 C4 124.6(4)
C1 C2 C4 122.7(4)
C1 C3 H3A 109.5
C1 C3 H3B 109.5
H3A C3 H3B 109.5
C1 C3 H3C 109.5
H3A C3 H3C 109.5
H3B C3 H3C 109.5
C2 C4 H4A 109.5
C2 C4 H4B 109.5
H4A C4 H4B 109.5
C2 C4 H4C 109.5
H4A C4 H4C 109.5
H4B C4 H4C 109.5
C6 C5 C10 122.9(4)
C6 C5 N1 118.9(4)
C10 C5 N1 118.1(4)
C7 C6 C5 117.0(4)
C7 C6 C11 120.5(4)
C5 C6 C11 122.4(4)
C8 C7 C6 121.5(5)
C8 C7 H7 119.3
C6 C7 H7 119.3
C9 C8 C7 120.2(4)
C9 C8 H8 119.9
C7 C8 H8 119.9
C8 C9 C10 121.9(5)
C8 C9 H9 119.1
C10 C9 H9 119.1
C9 C10 C5 116.5(4)
C9 C10 C14 121.0(4)
C5 C10 C14 122.4(4)
C13 C11 C6 110.9(5)
C13 C11 C12 111.1(5)
C6 C11 C12 112.2(4)
C13 C11 H11 107.5
C6 C11 H11 107.5
C12 C11 H11 107.5
C11 C12 H12A 109.5
C11 C12 H12B 109.5
H12A C12 H12B 109.5
C11 C12 H12C 109.5
H12A C12 H12C 109.5
H12B C12 H12C 109.5
C11 C13 H13A 109.5
C11 C13 H13B 109.5
H13A C13 H13B 109.5
C11 C13 H13C 109.5
H13A C13 H13C 109.5
H13B C13 H13C 109.5
C10 C14 C16 112.8(5)
C10 C14 C15 110.5(5)
C16 C14 C15 111.4(5)
C10 C14 H14 107.3
C16 C14 H14 107.3
C15 C14 H14 107.3
C14 C15 H15A 109.5
C14 C15 H15B 109.5
H15A C15 H15B 109.5
C14 C15 H15C 109.5
H15A C15 H15C 109.5
H15B C15 H15C 109.5
C14 C16 H16A 109.5
C14 C16 H16B 109.5
H16A C16 H16B 109.5
C14 C16 H16C 109.5
H16A C16 H16C 109.5
H16B C16 H16C 109.5
C22 C17 C18 123.4(4)
C22 C17 N2 118.3(4)
C18 C17 N2 118.1(3)
C19 C18 C17 116.7(4)
C19 C18 C23 121.5(4)
C17 C18 C23 121.7(4)
C20 C19 C18 120.8(5)
C20 C19 H19 119.6
C18 C19 H19 119.6
C21 C20 C19 120.7(5)
C21 C20 H20 119.6
C19 C20 H20 119.6
C20 C21 C22 121.5(5)
C20 C21 H21 119.3
C22 C21 H21 119.3
C17 C22 C21 116.9(4)
C17 C22 C26 122.2(4)
C21 C22 C26 120.9(4)
C25 C23 C18 111.1(4)
C25 C23 C24 109.7(5)
C18 C23 C24 113.8(4)
C25 C23 H23 107.3
C18 C23 H23 107.3
C24 C23 H23 107.3
C23 C24 H24A 109.5
C23 C24 H24B 109.5
H24A C24 H24B 109.5
C23 C24 H24C 109.5
H24A C24 H24C 109.5
H24B C24 H24C 109.5
C23 C25 H25A 109.5
C23 C25 H25B 109.5
H25A C25 H25B 109.5
C23 C25 H25C 109.5
H25A C25 H25C 109.5
H25B C25 H25C 109.5
C27 C26 C28 110.5(6)
C27 C26 C22 113.0(5)
C28 C26 C22 113.0(4)
C27 C26 H26 106.6
C28 C26 H26 106.6
C22 C26 H26 106.6
C26 C27 H27A 109.5
C26 C27 H27B 109.5
H27A C27 H27B 109.5
C26 C27 H27C 109.5
H27A C27 H27C 109.5
H27B C27 H27C 109.5
C26 C28 H28A 109.5
C26 C28 H28B 109.5
H28A C28 H28B 109.5
C26 C28 H28C 109.5
H28A C28 H28C 109.5
H28B C28 H28C 109.5
O1 C29 C30 115.1(3)
O1 C29 C31 115.5(4)
C30 C29 C31 129.3(4)
O2 C30 C29 114.3(4)
O2 C30 C37 116.5(4)
C29 C30 C37 129.2(4)
C32 C31 C36 118.2(4)
C32 C31 C29 120.4(4)
C36 C31 C29 121.3(4)
C31 C32 C33 120.4(6)
C31 C32 H32 119.8
C33 C32 H32 119.8
C34 C33 C32 119.0(6)
C34 C33 H33 120.5
C32 C33 H33 120.5
C35 C34 C33 120.9(6)
C35 C34 H34 119.6
C33 C34 H34 119.6
C34 C35 C36 120.6(6)
C34 C35 H35 119.7
C36 C35 H35 119.7
C35 C36 C31 120.8(6)
C35 C36 H36 119.6
C31 C36 H36 119.6
C42 C37 C38 118.1(5)
C42 C37 C30 119.2(4)
C38 C37 C30 122.7(4)
C39 C38 C37 120.5(6)
C39 C38 H38 119.7
C37 C38 H38 119.7
C40 C39 C38 121.3(6)
C40 C39 H39 119.4
C38 C39 H39 119.4
C39 C40 C41 119.3(6)
C39 C40 H40 120.3
C41 C40 H40 120.3
C40 C41 C42 121.2(6)
C40 C41 H41 119.4
C42 C41 H41 119.4
C37 C42 C41 119.6(5)
C37 C42 H42 120.2
C41 C42 H42 120.2

loop_
_geom_bond_atom_site_label_1
_geom_bond_atom_site_label_2
_geom_bond_distance
Ni1 O2 1.804(3)
Ni1 O1 1.809(2)
Ni1 N1 1.848(3)
Ni1 N2 1.863(3)
O1 C29 1.345(5)
O2 C30 1.347(4)
N1 C1 1.310(5)
N1 C5 1.446(5)
N2 C2 1.307(5)
N2 C17 1.441(5)
C1 C2 1.454(5)
C1 C3 1.487(6)
C2 C4 1.488(5)
C3 H3A 0.9800
C3 H3B 0.9800
C3 H3C 0.9800
C4 H4A 0.9800
C4 H4B 0.9800
C4 H4C 0.9800
C5 C6 1.390(6)
C5 C10 1.398(6)
C6 C7 1.388(6)
C6 C11 1.521(6)
C7 C8 1.367(7)
C7 H7 0.9500
C8 C9 1.360(8)
C8 H8 0.9500
C9 C10 1.391(6)
C9 H9 0.9500
C10 C14 1.509(7)
C11 C13 1.521(8)
C11 C12 1.534(8)
C11 H11 1.0000
C12 H12A 0.9800
C12 H12B 0.9800
C12 H12C 0.9800
C13 H13A 0.9800
C13 H13B 0.9800
C13 H13C 0.9800
C14 C16 1.523(8)
C14 C15 1.523(7)
C14 H14 1.0000
C15 H15A 0.9800
C15 H15B 0.9800
C15 H15C 0.9800
C16 H16A 0.9800
C16 H16B 0.9800
C16 H16C 0.9800
C17 C22 1.386(6)
C17 C18 1.401(6)
C18 C19 1.389(6)
C18 C23 1.523(7)
C19 C20 1.379(8)
C19 H19 0.9500
C20 C21 1.361(8)
C20 H20 0.9500
C21 C22 1.388(6)
C21 H21 0.9500
C22 C26 1.514(6)
C23 C25 1.509(7)
C23 C24 1.529(6)
C23 H23 1.0000
C24 H24A 0.9800
C24 H24B 0.9800
C24 H24C 0.9800
C25 H25A 0.9800
C25 H25B 0.9800
C25 H25C 0.9800
C26 C27 1.496(8)
C26 C28 1.497(7)
C26 H26 1.0000
C27 H27A 0.9800
C27 H27B 0.9800
C27 H27C 0.9800
C28 H28A 0.9800
C28 H28B 0.9800
C28 H28C 0.9800
C29 C30 1.365(6)
C29 C31 1.474(6)
C30 C37 1.470(6)
C31 C32 1.369(7)
C31 C36 1.393(7)
C32 C33 1.410(8)
C32 H32 0.9500
C33 C34 1.374(10)
C33 H33 0.9500
C34 C35 1.340(10)
C34 H34 0.9500
C35 C36 1.375(7)
C35 H35 0.9500
C36 H36 0.9500
C37 C42 1.391(7)
C37 C38 1.395(6)
C38 C39 1.377(7)
C38 H38 0.9500
C39 C40 1.353(9)
C39 H39 0.9500
C40 C41 1.365(9)
C40 H40 0.9500
C41 C42 1.395(7)
C41 H41 0.9500
C42 H42 0.9500
